data_4504560
loop_
_publ_author_name
'Zhang, Guoqi'
'Yang, Guoqiang'
'Wu, Nianzu'
'Ma, Jin Shi'

_publ_section_title
;
 Polymorphism in an Ionic Pair 2-Aminopyridyl-CoIIComplex:&#x2009; Role of
 N&#x2212;H&#x00B7;&#x00B7;&#x00B7;Cl Hydrogen Bonds and
 \p&#x00B7;&#x00B7;&#x00B7;\p Interactions in Tuning the Columnar Packing
;
_journal_issue 1
_journal_name_full 'Crystal Growth &amp; Design'
_journal_page_first 229
_journal_paper_doi 10.1021/cg050302i
_journal_volume 6
_journal_year 2006
_chemical_formula_sum 'C10 H12 Cl3 Co N4'
_chemical_formula_weight 353.52
_chemical_name_systematic
; 
 ? 
;
_space_group_IT_number 2
_symmetry_space_group_name_Hall '-P 1'
_symmetry_space_group_name_H-M 'P -1'
_atom_sites_solution_hydrogens geom
_atom_sites_solution_primary direct
_atom_sites_solution_secondary difmap
_audit_creation_method SHELXL-97
_cell_angle_alpha 89.10(3)
_cell_angle_beta 86.28(3)
_cell_angle_gamma 64.01(3)
_cell_formula_units_Z 2
_cell_length_a 8.0925(16)
_cell_length_b 9.1700(18)
_cell_length_c 10.819(2)
_cell_measurement_reflns_used 6508
_cell_measurement_temperature 293(2)
_cell_measurement_theta_max 27.48
_cell_measurement_theta_min 1.89
_cell_volume 720.1(3)
_computing_cell_refinement 'Rapid Auto(Rigaku 2001)'
_computing_data_collection 'Rapid Auto(Rigaku 2001)'
_computing_data_reduction 'Rapid Auto(Rigaku 2001)'
_computing_structure_refinement 'SHELXL-97 (Sheldrick, 1997)'
_computing_structure_solution 'SHELXS-97 (Sheldrick, 1990)'
_diffrn_ambient_temperature 293(2)
_diffrn_measured_fraction_theta_full 0.978
_diffrn_measured_fraction_theta_max 0.978
_diffrn_measurement_device_type '\w Oscillation'
_diffrn_radiation_monochromator 'Rigaku Raxis Rapid IP'
_diffrn_radiation_source 'Rotating Anode'
_diffrn_radiation_type MoK\a
_diffrn_radiation_wavelength 0.71073
_diffrn_reflns_av_R_equivalents 0.0312
_diffrn_reflns_av_sigmaI/netI 0.0234
_diffrn_reflns_limit_h_max 10
_diffrn_reflns_limit_h_min -10
_diffrn_reflns_limit_k_max 11
_diffrn_reflns_limit_k_min -10
_diffrn_reflns_limit_l_max 14
_diffrn_reflns_limit_l_min -13
_diffrn_reflns_number 6508
_diffrn_reflns_theta_full 27.48
_diffrn_reflns_theta_max 27.48
_diffrn_reflns_theta_min 1.89
_exptl_absorpt_coefficient_mu 1.734
_exptl_absorpt_correction_T_max 0.8375
_exptl_absorpt_correction_T_min 0.5246
_exptl_absorpt_correction_type empirical
_exptl_absorpt_process_details Abscor
_exptl_crystal_colour Blue
_exptl_crystal_density_diffrn 1.630
_exptl_crystal_density_method 'not measured'
_exptl_crystal_description platelet
_exptl_crystal_F_000 356
_exptl_crystal_size_max 0.43
_exptl_crystal_size_mid 0.15
_exptl_crystal_size_min 0.11
_refine_diff_density_max 0.586
_refine_diff_density_min -0.441
_refine_diff_density_rms 0.119
_refine_ls_extinction_method none
_refine_ls_goodness_of_fit_ref 1.019
_refine_ls_hydrogen_treatment mixed
_refine_ls_matrix_type full
_refine_ls_number_parameters 168
_refine_ls_number_reflns 3219
_refine_ls_number_restraints 1
_refine_ls_restrained_S_all 1.023
_refine_ls_R_factor_all 0.0558
_refine_ls_R_factor_gt 0.0439
_refine_ls_shift/su_max 0.000
_refine_ls_shift/su_mean 0.000
_refine_ls_structure_factor_coef Fsqd
_refine_ls_weighting_details 'calc w=1/[\s^2^(Fo^2^)+(0.0964P)^2^+0.3324P] where P=(Fo^2^+2Fc^2^)/3'
_refine_ls_weighting_scheme calc
_refine_ls_wR_factor_gt 0.1328
_refine_ls_wR_factor_ref 0.1436
_reflns_number_gt 2677
_reflns_number_total 3219
_reflns_threshold_expression >2sigma(I)
_cod_data_source_file cg050302isi20050629_074857.cif
_cod_data_source_block phase_B
_cod_depositor_comments
;
The following automatic conversions were performed:

'_exptl_absorpt_correction_type' value 'Empirical' changed to
'empirical' according to
/home/saulius/struct/CIF-dictionaries/cif_core.dic dictionary named
'cif_core.dic' version 2.4.1 from 2010-06-29.

Automatic conversion script
Id: cif_fix_values 1715 2011-07-08 13:25:40Z adriana 
;
_cod_original_cell_volume 720.1(2)
_cod_database_code 4504560

loop_
_symmetry_equiv_pos_as_xyz
'x, y, z'
'-x, -y, -z'

loop_
_atom_site_label
_atom_site_type_symbol
_atom_site_fract_x
_atom_site_fract_y
_atom_site_fract_z
_atom_site_U_iso_or_equiv
_atom_site_adp_type
_atom_site_occupancy
_atom_site_symmetry_multiplicity
_atom_site_calc_flag
_atom_site_refinement_flags
_atom_site_disorder_assembly
_atom_site_disorder_group
Co1 Co 0.75891(6) 1.13597(5) 0.76614(4) 0.04346(17) Uani 1 1 d . . .
Cl1 Cl 0.58346(16) 1.17786(15) 0.94357(10) 0.0731(3) Uani 1 1 d . . .
Cl2 Cl 0.65958(12) 1.35747(10) 0.64655(9) 0.0553(2) Uani 1 1 d . . .
Cl3 Cl 1.04923(12) 1.06613(11) 0.81636(10) 0.0604(3) Uani 1 1 d . . .
N1 N 0.7346(4) 0.9559(3) 0.6744(2) 0.0440(6) Uani 1 1 d . A .
N2 N 1.0270(6) 0.8443(5) 0.5863(4) 0.0665(13) Uani 0.854(8) 1 d P A 1
H2A H 1.0503 0.9108 0.6288 0.080 Uiso 0.854(8) 1 calc PR A 1
H2B H 1.1114 0.7753 0.5367 0.080 Uiso 0.854(8) 1 calc PR A 1
N2' N 0.440(2) 1.053(2) 0.7496(17) 0.052(6) Uiso 0.146(8) 1 d PD A 2
H2'A H 0.4533 1.1291 0.7873 0.063 Uiso 0.146(8) 1 calc PR A 2
H2'B H 0.3358 1.0489 0.7561 0.063 Uiso 0.146(8) 1 calc PR A 2
N3 N 1.0373(4) 0.7196(3) 0.9188(3) 0.0510(7) Uani 1 1 d . . .
H3A H 1.0527 0.7925 0.9589 0.061 Uiso 1 1 calc R . .
N4 N 1.3366(5) 0.6243(5) 0.8409(4) 0.0774(11) Uani 1 1 d . . .
H4A H 1.3471 0.6993 0.8816 0.093 Uiso 1 1 calc R . .
H4B H 1.4289 0.5564 0.7956 0.093 Uiso 1 1 calc R . .
C1 C 0.8652(5) 0.8482(4) 0.5970(3) 0.0484(7) Uani 1 1 d . . .
C2 C 0.8263(8) 0.7377(5) 0.5284(4) 0.0720(12) Uani 1 1 d . A .
H2C H 0.9163 0.6646 0.4732 0.086 Uiso 1 1 calc R . .
C3 C 0.6625(8) 0.7381(6) 0.5425(4) 0.0761(13) Uani 1 1 d . . .
H3C H 0.6375 0.6650 0.4978 0.091 Uiso 1 1 calc R A .
C4 C 0.5306(7) 0.8460(6) 0.6228(5) 0.0761(13) Uani 1 1 d . A .
H4B H 0.4152 0.8470 0.6339 0.091 Uiso 1 1 calc R . .
C5 C 0.5695(5) 0.9520(5) 0.6864(4) 0.0577(9) Uani 1 1 d D . .
C6 C 1.1796(5) 0.6133(4) 0.8480(3) 0.0499(7) Uani 1 1 d . . .
C7 C 1.1528(5) 0.4943(4) 0.7850(3) 0.0543(8) Uani 1 1 d . . .
H7A H 1.2486 0.4175 0.7354 0.065 Uiso 1 1 calc R . .
C8 C 0.9875(6) 0.4915(5) 0.7964(4) 0.0581(9) Uani 1 1 d . . .
H8A H 0.9695 0.4122 0.7547 0.070 Uiso 1 1 calc R . .
C9 C 0.8434(6) 0.6065(5) 0.8702(4) 0.0602(9) Uani 1 1 d . . .
H9A H 0.7287 0.6056 0.8778 0.072 Uiso 1 1 calc R . .
C10 C 0.8733(5) 0.7186(5) 0.9303(4) 0.0585(9) Uani 1 1 d . . .
H10A H 0.7787 0.7961 0.9802 0.070 Uiso 1 1 calc R . .

loop_
_atom_site_aniso_label
_atom_site_aniso_U_11
_atom_site_aniso_U_22
_atom_site_aniso_U_33
_atom_site_aniso_U_23
_atom_site_aniso_U_13
_atom_site_aniso_U_12
Co1 0.0441(3) 0.0394(3) 0.0479(3) -0.00782(17) -0.00118(18) -0.01918(19)
Cl1 0.0759(7) 0.0881(7) 0.0550(5) -0.0194(5) 0.0160(5) -0.0376(6)
Cl2 0.0563(5) 0.0452(4) 0.0614(5) 0.0001(4) 0.0002(4) -0.0201(4)
Cl3 0.0497(5) 0.0526(5) 0.0817(6) -0.0094(4) -0.0151(4) -0.0231(4)
N1 0.0499(14) 0.0407(13) 0.0444(14) -0.0043(10) -0.0025(11) -0.0226(11)
N2 0.062(2) 0.071(3) 0.068(3) -0.0281(19) 0.0175(18) -0.033(2)
N3 0.0600(17) 0.0398(14) 0.0514(16) -0.0090(11) -0.0003(13) -0.0205(12)
N4 0.0532(19) 0.071(2) 0.111(3) -0.033(2) 0.0034(19) -0.0305(17)
C1 0.060(2) 0.0425(17) 0.0407(16) -0.0018(12) -0.0024(14) -0.0203(14)
C2 0.107(4) 0.051(2) 0.051(2) -0.0112(16) -0.008(2) -0.027(2)
C3 0.113(4) 0.068(3) 0.070(3) 0.006(2) -0.033(3) -0.057(3)
C4 0.086(3) 0.078(3) 0.088(3) 0.010(2) -0.031(3) -0.055(3)
C5 0.054(2) 0.062(2) 0.067(2) 0.0015(17) -0.0127(17) -0.0331(17)
C6 0.0530(18) 0.0405(16) 0.0557(19) -0.0050(13) -0.0047(15) -0.0197(14)
C7 0.061(2) 0.0477(18) 0.0532(19) -0.0133(14) 0.0011(16) -0.0229(16)
C8 0.069(2) 0.056(2) 0.061(2) -0.0019(16) -0.0130(18) -0.0368(18)
C9 0.055(2) 0.066(2) 0.065(2) 0.0107(18) -0.0094(17) -0.0315(18)
C10 0.057(2) 0.052(2) 0.057(2) -0.0017(16) 0.0048(16) -0.0162(16)

loop_
_atom_type_symbol
_atom_type_description
_atom_type_scat_dispersion_real
_atom_type_scat_dispersion_imag
_atom_type_scat_source
C C 0.0033 0.0016 'International Tables Vol C Tables 4.2.6.8 and 6.1.1.4'
H H 0.0000 0.0000 'International Tables Vol C Tables 4.2.6.8 and 6.1.1.4'
N N 0.0061 0.0033 'International Tables Vol C Tables 4.2.6.8 and 6.1.1.4'
Cl Cl 0.1484 0.1585 'International Tables Vol C Tables 4.2.6.8 and 6.1.1.4'
Co Co 0.3494 0.9721 'International Tables Vol C Tables 4.2.6.8 and 6.1.1.4'

loop_
_geom_angle_atom_site_label_1
_geom_angle_atom_site_label_2
_geom_angle_atom_site_label_3
_geom_angle
N1 Co1 Cl1 106.01(9)
N1 Co1 Cl3 112.58(9)
Cl1 Co1 Cl3 107.49(5)
N1 Co1 Cl2 108.31(8)
Cl1 Co1 Cl2 111.95(5)
Cl3 Co1 Cl2 110.47(5)
C1 N1 C5 117.9(3)
C1 N1 Co1 124.9(2)
C5 N1 Co1 117.0(2)
C10 N3 C6 123.4(3)
N2 C1 N1 119.7(3)
N2 C1 C2 120.3(4)
N1 C1 C2 120.0(4)
C3 C2 C1 120.3(4)
C2 C3 C4 119.6(4)
C5 C4 C3 119.2(4)
N2' C5 N1 121.4(10)
N2' C5 C4 115.4(11)
N1 C5 C4 123.0(4)
N4 C6 N3 119.4(3)
N4 C6 C7 123.2(3)
N3 C6 C7 117.4(3)
C8 C7 C6 119.7(3)
C7 C8 C9 120.4(3)
C10 C9 C8 118.7(4)
N3 C10 C9 120.4(4)

loop_
_geom_bond_atom_site_label_1
_geom_bond_atom_site_label_2
_geom_bond_distance
Co1 N1 2.028(3)
Co1 Cl1 2.2450(13)
Co1 Cl3 2.2497(11)
Co1 Cl2 2.2512(13)
N1 C1 1.337(4)
N1 C5 1.350(5)
N2 C1 1.292(5)
N2' C5 1.226(15)
N3 C10 1.329(5)
N3 C6 1.337(4)
N4 C6 1.315(5)
C1 C2 1.418(5)
C2 C3 1.323(7)
C3 C4 1.362(8)
C4 C5 1.354(6)
C6 C7 1.398(5)
C7 C8 1.347(5)
C8 C9 1.392(6)
C9 C10 1.340(6)

loop_
_geom_hbond_atom_site_label_D
_geom_hbond_atom_site_label_H
_geom_hbond_atom_site_label_A
_geom_hbond_distance_DH
_geom_hbond_distance_HA
_geom_hbond_distance_DA
_geom_hbond_angle_DHA
_geom_hbond_site_symmetry_A
N2 H2A Cl3 0.86 2.49 3.302(4) 156.6 .
N2 H2B Cl2 0.86 2.54 3.377(4) 163.7 2_776
N2' H2'A Cl1 0.86 2.20 2.93(2) 143.3 .
N2' H2'B Cl3 0.86 2.31 3.149(19) 166.9 1_455
N3 H3A Cl3 0.86 2.68 3.357(3) 136.8 2_777
N3 H3A Cl3 0.86 2.92 3.388(3) 116.5 N4
H4A Cl1 0.86 2.43 3.241(4) 156.6 2_777 N4
H4B Cl2 0.86 2.48 3.329(4) 171.4 1_645 .
